data_4506471
loop_
_publ_author_name
'Zhu, Xia'
'Sun, Peng-Peng'
'Ding, Jian-Gang'
'Li, Bao-Long'
'Li, Hai-Yan'

_publ_section_title
;
 Tuning Cobalt Coordination Architectures by
 Bis(1,2,4-triazol-1-ylmethyl)benzene Position Isomers and
 5-Nitroisophthalate
;
_journal_issue 8
_journal_name_full 'Crystal Growth &amp; Design'
_journal_page_first 3992
_journal_paper_doi 10.1021/cg300465r
_journal_volume 12
_journal_year 2012
_chemical_formula_moiety 'C20 H17 Co N7 O7'
_chemical_formula_sum 'C20 H17 Co N7 O7'
_chemical_formula_weight 526.34
_chemical_name_systematic
; 
 ? 
;
_space_group_IT_number 9
_symmetry_cell_setting monoclinic
_symmetry_space_group_name_Hall 'C -2yc'
_symmetry_space_group_name_H-M 'C 1 c 1'
_atom_sites_solution_hydrogens geom
_atom_sites_solution_primary direct
_atom_sites_solution_secondary difmap
_audit_creation_method SHELXL-97
_cell_angle_alpha 90.00
_cell_angle_beta 95.163(8)
_cell_angle_gamma 90.00
_cell_formula_units_Z 4
_cell_length_a 16.413(4)
_cell_length_b 16.914(4)
_cell_length_c 7.4606(16)
_cell_measurement_reflns_used 4206
_cell_measurement_temperature 293(2)
_cell_measurement_theta_max 25.3491
_cell_measurement_theta_min 3.1484
_cell_volume 2062.7(8)
_computing_cell_refinement 'CrystalClear (Rigaku Corp., 2000)'
_computing_data_collection 'CrystalClear (Rigaku Corp., 2000)'
_computing_data_reduction 'CrystalClear (Rigaku Corp., 2000)'
_computing_molecular_graphics 'Bruker SHELXTL'
_computing_publication_material 'Bruker SHELXTL'
_computing_structure_refinement 'SHELXL-97 (Sheldrick, 1997)'
_computing_structure_solution 'SHELXS-97 (Sheldrick, 1990)'
_diffrn_ambient_temperature 293(2)
_diffrn_measured_fraction_theta_full 0.998
_diffrn_measured_fraction_theta_max 0.998
_diffrn_measurement_device_type 'Rigaku Mercury CCD'
_diffrn_measurement_method \w
_diffrn_radiation_monochromator graphite
_diffrn_radiation_source 'fine-focus sealed tube'
_diffrn_radiation_type MoK\a
_diffrn_radiation_wavelength 0.71070
_diffrn_reflns_av_R_equivalents 0.0397
_diffrn_reflns_av_sigmaI/netI 0.0499
_diffrn_reflns_limit_h_max 19
_diffrn_reflns_limit_h_min -17
_diffrn_reflns_limit_k_max 20
_diffrn_reflns_limit_k_min -20
_diffrn_reflns_limit_l_max 8
_diffrn_reflns_limit_l_min -8
_diffrn_reflns_number 9866
_diffrn_reflns_theta_full 25.35
_diffrn_reflns_theta_max 25.35
_diffrn_reflns_theta_min 3.15
_diffrn_standards_decay_% 0
_diffrn_standards_interval_count 0
_diffrn_standards_interval_time 0
_diffrn_standards_number 0
_exptl_absorpt_coefficient_mu 0.895
_exptl_absorpt_correction_T_max 0.9158
_exptl_absorpt_correction_T_min 0.6889
_exptl_absorpt_correction_type multi-scan
_exptl_absorpt_process_details 'Jacobson, R. (1998) Private communication'
_exptl_crystal_colour pink
_exptl_crystal_density_diffrn 1.695
_exptl_crystal_density_method 'not measured'
_exptl_crystal_description Block
_exptl_crystal_F_000 1076
_exptl_crystal_size_max 0.45
_exptl_crystal_size_mid 0.23
_exptl_crystal_size_min 0.10
_refine_diff_density_max 0.470
_refine_diff_density_min -0.341
_refine_diff_density_rms 0.056
_refine_ls_abs_structure_details 'Flack H D (1983), Acta Cryst. A39, 876-881'
_refine_ls_abs_structure_Flack 0.019(17)
_refine_ls_extinction_method none
_refine_ls_goodness_of_fit_ref 1.030
_refine_ls_hydrogen_treatment mixed
_refine_ls_matrix_type full
_refine_ls_number_parameters 324
_refine_ls_number_reflns 3341
_refine_ls_number_restraints 2
_refine_ls_restrained_S_all 1.030
_refine_ls_R_factor_all 0.0459
_refine_ls_R_factor_gt 0.0387
_refine_ls_shift/su_max 0.001
_refine_ls_shift/su_mean 0.000
_refine_ls_structure_factor_coef Fsqd
_refine_ls_weighting_details 'calc w=1/[\s^2^(Fo^2^)+(0.0446P)^2^+0.0000P] where P=(Fo^2^+2Fc^2^)/3'
_refine_ls_weighting_scheme calc
_refine_ls_wR_factor_gt 0.0814
_refine_ls_wR_factor_ref 0.0867
_reflns_number_gt 2987
_reflns_number_total 3341
_reflns_threshold_expression >2sigma(I)
_cod_data_source_file cg300465r_si_001.cif
_cod_data_source_block Co-bbtz-NO2-1,3-bdc
_cod_depositor_comments
;
The following automatic conversions were performed:

'_symmetry_cell_setting' value 'Monoclinic' changed to 'monoclinic'
according to /home/saulius/struct/CIF-dictionaries/cif_core.dic
dictionary named 'cif_core.dic' version 2.4.2 from
2011-04-26.

'_exptl_absorpt_correction_type' value 'Multi-scan'
changed to 'multi-scan' according to
/home/saulius/struct/CIF-dictionaries/cif_core.dic dictionary named
'cif_core.dic' version 2.4.2 from 2011-04-26.

Automatic conversion script
Id: cif_fix_values 1891 2012-01-12 08:04:46Z andrius 
;
_cod_original_cell_volume 2062.8(8)
_cod_original_sg_symbol_Hall 'C -2yc '
_cod_original_sg_symbol_H-M Cc
_cod_database_code 4506471

loop_
_symmetry_equiv_pos_as_xyz
'x, y, z'
'x, -y, z+1/2'
'x+1/2, y+1/2, z'
'x+1/2, -y+1/2, z+1/2'

loop_
_atom_site_label
_atom_site_type_symbol
_atom_site_fract_x
_atom_site_fract_y
_atom_site_fract_z
_atom_site_U_iso_or_equiv
_atom_site_adp_type
_atom_site_occupancy
_atom_site_symmetry_multiplicity
_atom_site_calc_flag
_atom_site_refinement_flags
Co1 Co 0.21567(4) 0.30950(3) 0.06797(6) 0.03057(15) Uani 1 1 d .
O1 O 0.18358(17) 0.18469(18) 0.1077(4) 0.0381(7) Uani 1 1 d .
O2 O 0.09994(17) 0.26374(17) -0.0514(4) 0.0362(7) Uani 1 1 d .
O3 O -0.17161(17) 0.15639(18) -0.3063(4) 0.0346(7) Uani 1 1 d .
O4 O -0.1797(2) 0.0271(2) -0.3582(5) 0.0566(10) Uani 1 1 d .
O5 O 0.0319(2) -0.14659(19) -0.0816(5) 0.0586(9) Uani 1 1 d .
O6 O 0.1398(2) -0.0976(2) 0.0551(6) 0.0654(11) Uani 1 1 d .
O7 O 0.18689(19) 0.41940(18) -0.0417(4) 0.0372(7) Uani 1 1 d .
H1W H 0.236(3) 0.450(3) 0.005(6) 0.041(13) Uiso 1 1 d .
H2W H 0.179(4) 0.418(4) -0.152(9) 0.09(2) Uiso 1 1 d .
N1 N 0.0757(2) 0.3601(2) 0.5065(4) 0.0347(8) Uani 1 1 d .
N2 N 0.1465(2) 0.3936(2) 0.5799(5) 0.0399(9) Uani 1 1 d .
N3 N 0.1640(2) 0.3382(2) 0.3111(4) 0.0332(8) Uani 1 1 d .
N4 N -0.1803(2) 0.7101(2) 0.6119(5) 0.0343(8) Uani 1 1 d .
N5 N -0.1127(2) 0.7489(3) 0.6858(6) 0.0518(11) Uani 1 1 d .
N6 N -0.21992(19) 0.7703(2) 0.8476(5) 0.0326(8) Uani 1 1 d .
N7 N 0.0732(2) -0.0910(2) -0.0292(5) 0.0378(9) Uani 1 1 d .
C1 C -0.0448(3) 0.4432(3) 0.5532(5) 0.0353(10) Uani 1 1 d .
C2 C -0.1286(3) 0.4437(3) 0.5098(6) 0.0413(11) Uani 1 1 d .
H2A H -0.1572 0.3962 0.5020 0.050 Uiso 1 1 calc R
C3 C -0.1701(3) 0.5139(3) 0.4782(6) 0.0427(11) Uani 1 1 d .
H3A H -0.2265 0.5128 0.4502 0.051 Uiso 1 1 calc R
C4 C -0.1304(3) 0.5852(3) 0.4869(5) 0.0343(10) Uani 1 1 d .
C5 C -0.0464(3) 0.5847(3) 0.5289(6) 0.0395(11) Uani 1 1 d .
H5A H -0.0180 0.6323 0.5340 0.047 Uiso 1 1 calc R
C6 C -0.0043(3) 0.5156(3) 0.5632(6) 0.0409(11) Uani 1 1 d .
H6A H 0.0519 0.5171 0.5934 0.049 Uiso 1 1 calc R
C7 C 0.0003(3) 0.3670(3) 0.5948(6) 0.0386(10) Uani 1 1 d .
H7A H 0.0132 0.3630 0.7239 0.046 Uiso 1 1 calc R
H7B H -0.0354 0.3231 0.5575 0.046 Uiso 1 1 calc R
C8 C -0.1761(3) 0.6615(3) 0.4516(5) 0.0383(10) Uani 1 1 d .
H8A H -0.1497 0.6917 0.3626 0.046 Uiso 1 1 calc R
H8B H -0.2313 0.6496 0.4012 0.046 Uiso 1 1 calc R
C9 C 0.1979(3) 0.3788(3) 0.4580(5) 0.0385(10) Uani 1 1 d .
H9A H 0.2524 0.3946 0.4708 0.046 Uiso 1 1 calc R
C10 C 0.0877(3) 0.3273(3) 0.3490(5) 0.0342(10) Uani 1 1 d .
H10A H 0.0479 0.3006 0.2758 0.041 Uiso 1 1 calc R
C11 C -0.1401(3) 0.7838(3) 0.8249(6) 0.0438(12) Uani 1 1 d .
H11A H -0.1071 0.8157 0.9028 0.053 Uiso 1 1 calc R
C12 C -0.2418(3) 0.7237(3) 0.7094(6) 0.0356(10) Uani 1 1 d .
H12A H -0.2941 0.7030 0.6842 0.043 Uiso 1 1 calc R
C13 C 0.0634(2) 0.1277(2) -0.0430(5) 0.0286(9) Uani 1 1 d .
C14 C -0.0132(2) 0.1394(2) -0.1347(5) 0.0292(9) Uani 1 1 d .
H14A H -0.0319 0.1906 -0.1583 0.035 Uiso 1 1 calc R
C15 C -0.0622(2) 0.0754(2) -0.1916(5) 0.0296(9) Uani 1 1 d .
C16 C -0.0337(2) -0.0002(2) -0.1599(5) 0.0319(10) Uani 1 1 d .
H16A H -0.0649 -0.0436 -0.2001 0.038 Uiso 1 1 calc R
C17 C 0.0425(2) -0.0103(2) -0.0667(5) 0.0294(9) Uani 1 1 d .
C18 C 0.0916(2) 0.0520(2) -0.0076(5) 0.0284(9) Uani 1 1 d .
H18A H 0.1424 0.0434 0.0547 0.034 Uiso 1 1 calc R
C19 C 0.1187(2) 0.1958(2) 0.0085(5) 0.0303(9) Uani 1 1 d .
C20 C -0.1446(3) 0.0873(3) -0.2956(6) 0.0342(10) Uani 1 1 d .

loop_
_atom_site_aniso_label
_atom_site_aniso_U_11
_atom_site_aniso_U_22
_atom_site_aniso_U_33
_atom_site_aniso_U_23
_atom_site_aniso_U_13
_atom_site_aniso_U_12
Co1 0.0243(3) 0.0283(3) 0.0381(3) -0.0047(3) -0.0026(2) -0.0011(3)
O1 0.0289(17) 0.0352(18) 0.0475(18) -0.0011(13) -0.0114(14) -0.0021(13)
O2 0.0302(16) 0.0261(18) 0.0506(18) -0.0019(13) -0.0067(14) -0.0008(13)
O3 0.0265(16) 0.0314(19) 0.0437(17) 0.0028(13) -0.0094(13) 0.0033(13)
O4 0.041(2) 0.034(2) 0.090(3) -0.0079(18) -0.0246(19) 0.0017(16)
O5 0.046(2) 0.0245(19) 0.102(3) 0.0006(17) -0.0094(19) -0.0001(16)
O6 0.037(2) 0.042(2) 0.110(3) 0.0171(19) -0.028(2) 0.0058(16)
O7 0.0362(18) 0.0332(18) 0.0404(19) -0.0053(13) -0.0056(15) 0.0019(14)
N1 0.032(2) 0.030(2) 0.042(2) -0.0015(15) 0.0056(17) 0.0036(16)
N2 0.039(2) 0.041(2) 0.039(2) -0.0079(16) -0.0010(18) -0.0021(18)
N3 0.030(2) 0.032(2) 0.037(2) -0.0037(15) 0.0016(16) -0.0026(17)
N4 0.0267(19) 0.038(2) 0.0376(19) -0.0079(16) -0.0019(16) -0.0019(16)
N5 0.033(2) 0.058(3) 0.064(3) -0.021(2) 0.009(2) -0.013(2)
N6 0.0252(19) 0.027(2) 0.045(2) -0.0072(16) -0.0012(16) -0.0031(15)
N7 0.034(2) 0.031(2) 0.049(2) 0.0064(16) 0.0057(18) 0.0007(17)
C1 0.040(3) 0.038(2) 0.029(2) -0.0041(17) 0.0091(18) 0.001(2)
C2 0.037(3) 0.037(3) 0.051(3) -0.004(2) 0.010(2) -0.012(2)
C3 0.028(3) 0.045(3) 0.055(3) -0.006(2) 0.001(2) 0.003(2)
C4 0.034(2) 0.037(3) 0.032(2) -0.0047(17) 0.0018(19) -0.001(2)
C5 0.038(3) 0.036(3) 0.044(2) -0.007(2) 0.003(2) -0.004(2)
C6 0.029(2) 0.043(3) 0.051(3) -0.007(2) -0.001(2) 0.000(2)
C7 0.041(3) 0.035(3) 0.041(2) 0.0004(19) 0.008(2) -0.002(2)
C8 0.040(3) 0.042(3) 0.033(2) -0.0033(18) 0.001(2) 0.008(2)
C9 0.034(2) 0.039(3) 0.041(2) -0.0036(19) -0.004(2) -0.001(2)
C10 0.035(3) 0.037(3) 0.029(2) -0.0075(19) -0.0029(19) -0.001(2)
C11 0.031(3) 0.046(3) 0.055(3) -0.020(2) 0.004(2) -0.009(2)
C12 0.026(2) 0.037(3) 0.043(2) -0.0120(19) 0.0035(19) -0.0051(19)
C13 0.029(2) 0.031(2) 0.0262(19) -0.0024(16) 0.0020(17) -0.0023(18)
C14 0.023(2) 0.026(2) 0.037(2) 0.0035(17) -0.0020(18) 0.0044(17)
C15 0.029(2) 0.023(2) 0.036(2) 0.0020(17) -0.0008(18) -0.0022(18)
C16 0.024(2) 0.033(2) 0.039(2) -0.0025(18) 0.0018(19) -0.0057(18)
C17 0.027(2) 0.022(2) 0.039(2) 0.0044(16) 0.0034(18) 0.0017(17)
C18 0.022(2) 0.029(2) 0.033(2) 0.0034(17) -0.0043(17) 0.0008(17)
C19 0.023(2) 0.030(2) 0.038(2) -0.0059(17) 0.0025(18) -0.0046(18)
C20 0.029(2) 0.036(3) 0.037(2) 0.0045(19) -0.0012(19) -0.002(2)

loop_
_atom_type_symbol
_atom_type_description
_atom_type_scat_dispersion_real
_atom_type_scat_dispersion_imag
_atom_type_scat_source
C C 0.0033 0.0016 'International Tables Vol C Tables 4.2.6.8 and 6.1.1.4'
H H 0.0000 0.0000 'International Tables Vol C Tables 4.2.6.8 and 6.1.1.4'
N N 0.0061 0.0033 'International Tables Vol C Tables 4.2.6.8 and 6.1.1.4'
O O 0.0106 0.0060 'International Tables Vol C Tables 4.2.6.8 and 6.1.1.4'
Co Co 0.3494 0.9721 'International Tables Vol C Tables 4.2.6.8 and 6.1.1.4'

loop_
_geom_angle_atom_site_label_1
_geom_angle_atom_site_label_2
_geom_angle_atom_site_label_3
_geom_angle
_geom_angle_site_symmetry_1
_geom_angle_site_symmetry_3
O7 Co1 O3 95.24(12) . 4
O7 Co1 N3 92.17(13) . .
O3 Co1 N3 87.62(12) 4 .
O7 Co1 N6 94.93(13) . 3_544
O3 Co1 N6 87.23(12) 4 3_544
N3 Co1 N6 171.58(14) . 3_544
O7 Co1 O2 89.87(12) . .
O3 Co1 O2 174.86(12) 4 .
N3 Co1 O2 91.72(12) . .
N6 Co1 O2 92.80(11) 3_544 .
O7 Co1 O1 149.98(12) . .
O3 Co1 O1 114.78(11) 4 .
N3 Co1 O1 89.16(12) . .
N6 Co1 O1 86.96(12) 3_544 .
O2 Co1 O1 60.11(10) . .
O7 Co1 C19 119.99(14) . .
O3 Co1 C19 144.75(13) 4 .
N3 Co1 C19 91.75(13) . .
N6 Co1 C19 88.61(12) 3_544 .
O2 Co1 C19 30.16(12) . .
O1 Co1 C19 30.00(12) . .
C19 O1 Co1 88.7(2) . .
C19 O2 Co1 90.2(2) . .
C20 O3 Co1 125.8(3) . 4_454
Co1 O7 H1W 100(3) . .
Co1 O7 H2W 112(4) . .
H1W O7 H2W 115(5) . .
C10 N1 N2 109.9(3) . .
C10 N1 C7 129.1(4) . .
N2 N1 C7 120.9(3) . .
C9 N2 N1 102.7(3) . .
C10 N3 C9 102.9(4) . .
C10 N3 Co1 127.5(3) . .
C9 N3 Co1 129.3(3) . .
C12 N4 N5 109.2(3) . .
C12 N4 C8 130.3(4) . .
N5 N4 C8 120.4(3) . .
C11 N5 N4 102.3(3) . .
C12 N6 C11 101.6(4) . .
C12 N6 Co1 131.8(3) . 3_456
C11 N6 Co1 126.4(3) . 3_456
O5 N7 O6 123.3(4) . .
O5 N7 C17 119.4(4) . .
O6 N7 C17 117.4(4) . .
C2 C1 C6 117.8(4) . .
C2 C1 C7 120.9(4) . .
C6 C1 C7 121.3(4) . .
C3 C2 C1 120.7(4) . .
C3 C2 H2A 119.6 . .
C1 C2 H2A 119.6 . .
C4 C3 C2 121.6(4) . .
C4 C3 H3A 119.2 . .
C2 C3 H3A 119.2 . .
C3 C4 C5 117.7(4) . .
C3 C4 C8 121.3(4) . .
C5 C4 C8 121.1(4) . .
C6 C5 C4 121.5(4) . .
C6 C5 H5A 119.2 . .
C4 C5 H5A 119.2 . .
C5 C6 C1 120.7(4) . .
C5 C6 H6A 119.7 . .
C1 C6 H6A 119.7 . .
N1 C7 C1 113.4(3) . .
N1 C7 H7A 108.9 . .
C1 C7 H7A 108.9 . .
N1 C7 H7B 108.9 . .
C1 C7 H7B 108.9 . .
H7A C7 H7B 107.7 . .
N4 C8 C4 113.5(3) . .
N4 C8 H8A 108.9 . .
C4 C8 H8A 108.9 . .
N4 C8 H8B 108.9 . .
C4 C8 H8B 108.9 . .
H8A C8 H8B 107.7 . .
N2 C9 N3 114.1(4) . .
N2 C9 H9A 123.0 . .
N3 C9 H9A 123.0 . .
N3 C10 N1 110.5(4) . .
N3 C10 H10A 124.8 . .
N1 C10 H10A 124.8 . .
N5 C11 N6 115.3(4) . .
N5 C11 H11A 122.4 . .
N6 C11 H11A 122.4 . .
N4 C12 N6 111.6(4) . .
N4 C12 H12A 124.2 . .
N6 C12 H12A 124.2 . .
C18 C13 C14 119.9(4) . .
C18 C13 C19 118.7(3) . .
C14 C13 C19 121.2(4) . .
C13 C14 C15 120.8(4) . .
C13 C14 H14A 119.6 . .
C15 C14 H14A 119.6 . .
C16 C15 C14 119.5(4) . .
C16 C15 C20 119.1(3) . .
C14 C15 C20 121.3(3) . .
C15 C16 C17 118.6(4) . .
C15 C16 H16A 120.7 . .
C17 C16 H16A 120.7 . .
C18 C17 C16 122.9(4) . .
C18 C17 N7 118.0(4) . .
C16 C17 N7 119.1(4) . .
C17 C18 C13 118.3(4) . .
C17 C18 H18A 120.9 . .
C13 C18 H18A 120.9 . .
O1 C19 O2 120.8(4) . .
O1 C19 C13 120.0(4) . .
O2 C19 C13 119.2(4) . .
O1 C19 Co1 61.3(2) . .
O2 C19 Co1 59.7(2) . .
C13 C19 Co1 175.0(3) . .
O4 C20 O3 126.4(4) . .
O4 C20 C15 116.7(4) . .
O3 C20 C15 116.9(4) . .

loop_
_geom_bond_atom_site_label_1
_geom_bond_atom_site_label_2
_geom_bond_distance
_geom_bond_site_symmetry_2
Co1 O7 2.069(3) .
Co1 O3 2.079(3) 4
Co1 N3 2.126(3) .
Co1 N6 2.139(3) 3_544
Co1 O2 2.167(3) .
Co1 O1 2.202(3) .
Co1 C19 2.511(4) .
O1 C19 1.256(5) .
O2 C19 1.261(5) .
O3 C20 1.251(5) .
O3 Co1 2.079(3) 4_454
O4 C20 1.240(5) .
O5 N7 1.204(5) .
O6 N7 1.216(4) .
O7 H1W 0.99(5) .
O7 H2W 0.82(6) .
N1 C10 1.329(5) .
N1 N2 1.362(5) .
N1 C7 1.459(5) .
N2 C9 1.319(6) .
N3 C10 1.322(5) .
N3 C9 1.369(5) .
N4 C12 1.316(5) .
N4 N5 1.363(5) .
N4 C8 1.457(5) .
N5 C11 1.308(6) .
N6 C12 1.322(5) .
N6 C11 1.356(6) .
N6 Co1 2.139(3) 3_456
N7 C17 1.473(5) .
C1 C2 1.385(6) .
C1 C6 1.392(6) .
C1 C7 1.505(6) .
C2 C3 1.378(6) .
C2 H2A 0.9300 .
C3 C4 1.371(6) .
C3 H3A 0.9300 .
C4 C5 1.385(6) .
C4 C8 1.505(6) .
C5 C6 1.369(6) .
C5 H5A 0.9300 .
C6 H6A 0.9300 .
C7 H7A 0.9700 .
C7 H7B 0.9700 .
C8 H8A 0.9700 .
C8 H8B 0.9700 .
C9 H9A 0.9300 .
C10 H10A 0.9300 .
C11 H11A 0.9300 .
C12 H12A 0.9300 .
C13 C18 1.379(5) .
C13 C14 1.389(5) .
C13 C19 1.495(5) .
C14 C15 1.391(5) .
C14 H14A 0.9300 .
C15 C16 1.374(5) .
C15 C20 1.511(6) .
C16 C17 1.386(5) .
C16 H16A 0.9300 .
C17 C18 1.374(6) .
C18 H18A 0.9300 .

loop_
_geom_hbond_atom_site_label_D
_geom_hbond_atom_site_label_H
_geom_hbond_atom_site_label_A
_geom_hbond_distance_DH
_geom_hbond_distance_HA
_geom_hbond_distance_DA
_geom_hbond_angle_DHA
_geom_hbond_site_symmetry_A
O7 H1W O4 0.99(5) 1.69(5) 2.636(5) 158(4) 4
O7 H2W N2 0.82(6) 2.06(6) 2.874(5) 168(6) 1_554

loop_
_geom_torsion_atom_site_label_1
_geom_torsion_atom_site_label_2
_geom_torsion_atom_site_label_3
_geom_torsion_atom_site_label_4
_geom_torsion
_geom_torsion_site_symmetry_1
O7 Co1 O1 C19 2.1(4) .
O3 Co1 O1 C19 -178.0(2) 4
N3 Co1 O1 C19 95.0(2) .
N6 Co1 O1 C19 -92.5(2) 3_544
O2 Co1 O1 C19 2.5(2) .
O7 Co1 O2 C19 177.3(2) .
N3 Co1 O2 C19 -90.5(2) .
N6 Co1 O2 C19 82.4(2) 3_544
O1 Co1 O2 C19 -2.5(2) .
C10 N1 N2 C9 0.3(4) .
C7 N1 N2 C9 -176.3(4) .
O7 Co1 N3 C10 89.9(4) .
O3 Co1 N3 C10 -174.9(4) 4
O2 Co1 N3 C10 0.0(4) .
O1 Co1 N3 C10 -60.1(4) .
C19 Co1 N3 C10 -30.2(4) .
O7 Co1 N3 C9 -82.8(4) .
O3 Co1 N3 C9 12.3(4) 4
O2 Co1 N3 C9 -172.8(4) .
O1 Co1 N3 C9 127.2(4) .
C19 Co1 N3 C9 157.1(4) .
C12 N4 N5 C11 -0.2(5) .
C8 N4 N5 C11 -179.0(4) .
C6 C1 C2 C3 -0.1(6) .
C7 C1 C2 C3 177.6(4) .
C1 C2 C3 C4 0.5(7) .
C2 C3 C4 C5 0.0(6) .
C2 C3 C4 C8 179.8(4) .
C3 C4 C5 C6 -0.9(6) .
C8 C4 C5 C6 179.3(4) .
C4 C5 C6 C1 1.3(6) .
C2 C1 C6 C5 -0.8(6) .
C7 C1 C6 C5 -178.5(4) .
C10 N1 C7 C1 -92.6(5) .
N2 N1 C7 C1 83.3(5) .
C2 C1 C7 N1 135.1(4) .
C6 C1 C7 N1 -47.3(6) .
C12 N4 C8 C4 -105.8(5) .
N5 N4 C8 C4 72.7(5) .
C3 C4 C8 N4 110.1(5) .
C5 C4 C8 N4 -70.0(5) .
N1 N2 C9 N3 0.2(5) .
C10 N3 C9 N2 -0.7(5) .
Co1 N3 C9 N2 173.4(3) .
C9 N3 C10 N1 0.8(5) .
Co1 N3 C10 N1 -173.4(3) .
N2 N1 C10 N3 -0.8(5) .
C7 N1 C10 N3 175.5(4) .
N4 N5 C11 N6 0.3(6) .
C12 N6 C11 N5 -0.3(6) .
Co1 N6 C11 N5 175.2(3) 3_456
N5 N4 C12 N6 0.0(5) .
C8 N4 C12 N6 178.7(4) .
C11 N6 C12 N4 0.2(5) .
Co1 N6 C12 N4 -175.0(3) 3_456
C18 C13 C14 C15 0.1(6) .
C19 C13 C14 C15 176.0(4) .
C13 C14 C15 C16 -1.4(6) .
C13 C14 C15 C20 -178.4(3) .
C14 C15 C16 C17 1.9(6) .
C20 C15 C16 C17 179.0(4) .
C15 C16 C17 C18 -1.3(6) .
C15 C16 C17 N7 179.0(4) .
O5 N7 C17 C18 -179.0(4) .
O6 N7 C17 C18 1.2(6) .
O5 N7 C17 C16 0.8(6) .
O6 N7 C17 C16 -179.0(4) .
C16 C17 C18 C13 0.0(6) .
N7 C17 C18 C13 179.7(4) .
C14 C13 C18 C17 0.6(6) .
C19 C13 C18 C17 -175.5(4) .
Co1 O1 C19 O2 -4.3(4) .
Co1 O1 C19 C13 174.5(3) .
Co1 O2 C19 O1 4.4(4) .
Co1 O2 C19 C13 -174.4(3) .
C18 C13 C19 O1 -11.6(6) .
C14 C13 C19 O1 172.3(3) .
C18 C13 C19 O2 167.3(4) .
C14 C13 C19 O2 -8.8(6) .
O7 Co1 C19 O1 -178.8(2) .
O3 Co1 C19 O1 3.1(3) 4
N3 Co1 C19 O1 -85.3(2) .
N6 Co1 C19 O1 86.3(2) 3_544
O2 Co1 C19 O1 -175.7(4) .
O7 Co1 C19 O2 -3.1(3) .
O3 Co1 C19 O2 178.8(2) 4
N3 Co1 C19 O2 90.4(2) .
N6 Co1 C19 O2 -98.0(2) 3_544
O1 Co1 C19 O2 175.7(4) .
Co1 O3 C20 O4 0.3(6) 4_454
Co1 O3 C20 C15 -177.7(2) 4_454
C16 C15 C20 O4 -5.0(6) .
C14 C15 C20 O4 172.0(4) .
C16 C15 C20 O3 173.2(4) .
C14 C15 C20 O3 -9.7(6) .
